data_7234296
loop_
_publ_author_name
'Xiaofei Mei'
'Guixiu Wen'
'Jingwei Wang'
'Huimei Yao'
'Yan Zhao'
'Zhenghuan Lin'
'Qidan Ling'

_publ_section_title
;
 A A-shaped donor-pi-acceptor-pi-donor molecule with AIEE and CIEE
 activity and sequential logic gate behaviour
;
_journal_name_full 'Journal of Materials Chemistry C'
_journal_page_first 7267
_journal_page_last 7271
_journal_paper_doi 10.1039/C5TC01314C
_journal_volume 3
_journal_year 2015
_chemical_formula_moiety 'C41 H27 N3 O2, 2(C4 H8 O)'
_chemical_formula_sum 'C49 H43 N3 O4'
_chemical_formula_weight 737.86
_space_group_IT_number 15
_space_group_name_Hall '-C 2yc'
_space_group_name_H-M_alt 'C 1 2/c 1'
_symmetry_cell_setting monoclinic
_symmetry_space_group_name_H-M 'C 1 2/c 1'
_atom_sites_solution_hydrogens geom
_atom_sites_solution_primary direct
_atom_sites_solution_secondary difmap
_cell_angle_alpha 90.00
_cell_angle_beta 107.126(3)
_cell_angle_gamma 90.00
_cell_formula_units_Z 8
_cell_length_a 26.2357(7)
_cell_length_b 15.5476(3)
_cell_length_c 19.4629(5)
_cell_measurement_reflns_used 11766
_cell_measurement_temperature 100.01(10)
_cell_measurement_theta_max 73.8310
_cell_measurement_theta_min 3.6010
_cell_volume 7586.9(3)
_computing_structure_refinement 'SHELXL-97 (Sheldrick, 1997)'
_computing_structure_solution 'SHELXS-97 (Sheldrick, 1990)'
_diffrn_ambient_temperature 100.01(10)
_diffrn_detector_area_resol_mean 10.5148
_diffrn_measured_fraction_theta_full 0.978
_diffrn_measured_fraction_theta_max 0.978
_diffrn_radiation_monochromator graphite
_diffrn_radiation_source 'fine-focus sealed tube'
_diffrn_radiation_type CuK\a
_diffrn_radiation_wavelength 1.54178
_diffrn_reflns_av_R_equivalents 0.0213
_diffrn_reflns_av_sigmaI/netI 0.0256
_diffrn_reflns_limit_h_max 32
_diffrn_reflns_limit_h_min -31
_diffrn_reflns_limit_k_max 19
_diffrn_reflns_limit_k_min -14
_diffrn_reflns_limit_l_max 23
_diffrn_reflns_limit_l_min -24
_diffrn_reflns_number 22267
_diffrn_reflns_theta_full 73.95
_diffrn_reflns_theta_max 73.9617
_diffrn_reflns_theta_min 3.3448
_exptl_absorpt_coefficient_mu 0.650
_exptl_absorpt_correction_T_max 0.8809
_exptl_absorpt_correction_T_min 0.8809
_exptl_absorpt_correction_type multi-scan
_exptl_crystal_density_diffrn 1.292
_exptl_crystal_density_method 'not measured'
_exptl_crystal_F_000 3120
_exptl_crystal_size_max 0.20
_exptl_crystal_size_mid 0.20
_exptl_crystal_size_min 0.20
_refine_diff_density_max 0.930
_refine_diff_density_min -0.673
_refine_diff_density_rms 0.058
_refine_ls_extinction_method none
_refine_ls_goodness_of_fit_ref 1.019
_refine_ls_hydrogen_treatment mixed
_refine_ls_matrix_type full
_refine_ls_number_parameters 506
_refine_ls_number_reflns 7523
_refine_ls_number_restraints 0
_refine_ls_restrained_S_all 1.019
_refine_ls_R_factor_all 0.0607
_refine_ls_R_factor_gt 0.0565
_refine_ls_shift/su_max 0.003
_refine_ls_shift/su_mean 0.000
_refine_ls_structure_factor_coef Fsqd
_refine_ls_weighting_details 'calc w=1/[\s^2^(Fo^2^)+(0.0801P)^2^+15.0594P] where P=(Fo^2^+2Fc^2^)/3'
_refine_ls_weighting_scheme calc
_refine_ls_wR_factor_gt 0.1499
_refine_ls_wR_factor_ref 0.1536
_reflns_number_gt 6819
_reflns_number_total 7523
_reflns_threshold_expression >2sigma(I)
_cod_data_source_file J-Mater-Chem-C-2015-3-7267.cif
_cod_data_source_block YC2
_cod_database_code 7234296

loop_
_symmetry_equiv_pos_as_xyz
'x, y, z'
'-x, y, -z+1/2'
'x+1/2, y+1/2, z'
'-x+1/2, y+1/2, -z+1/2'
'-x, -y, -z'
'x, -y, z-1/2'
'-x+1/2, -y+1/2, -z'
'x+1/2, -y+1/2, z-1/2'

loop_
_atom_site_label
_atom_site_type_symbol
_atom_site_fract_x
_atom_site_fract_y
_atom_site_fract_z
_atom_site_U_iso_or_equiv
_atom_site_adp_type
_atom_site_occupancy
_atom_site_symmetry_multiplicity
_atom_site_calc_flag
_atom_site_refinement_flags
_atom_site_disorder_assembly
_atom_site_disorder_group
O1 O 0.09729(5) 0.10890(7) 0.02789(7) 0.0189(3) Uani 1 1 d . . .
N1 N 0.12689(5) 0.24644(9) 0.01937(8) 0.0167(3) Uani 1 1 d . . .
C1 C 0.17287(7) 0.22650(12) -0.00502(10) 0.0216(4) Uani 1 1 d . . .
H1A H 0.2053 0.2285 0.0359 0.032 Uiso 1 1 calc R . .
H1B H 0.1755 0.2687 -0.0412 0.032 Uiso 1 1 calc R . .
H1C H 0.1687 0.1688 -0.0262 0.032 Uiso 1 1 calc R . .
O2 O 0.13409(5) 0.39403(8) 0.02569(7) 0.0214(3) Uani 1 1 d . . .
N2 N -0.11837(5) 0.05636(9) 0.12451(7) 0.0164(3) Uani 1 1 d . . .
C2 C 0.09240(6) 0.18604(10) 0.03286(8) 0.0149(3) Uani 1 1 d . . .
O3 O -0.13132(8) 0.32433(12) -0.08867(11) 0.0527(5) Uani 1 1 d . . .
N3 N -0.04154(6) 0.60225(9) 0.14119(8) 0.0206(3) Uani 1 1 d . . .
C3 C 0.05071(6) 0.23413(11) 0.05688(8) 0.0145(3) Uani 1 1 d . . .
O4 O 0.16696(6) 0.31393(11) 0.19158(9) 0.0393(4) Uani 1 1 d . . .
C4 C 0.06287(6) 0.31849(10) 0.05835(9) 0.0148(3) Uani 1 1 d . . .
C5 C 0.11185(6) 0.32818(11) 0.03384(9) 0.0165(3) Uani 1 1 d . . .
C6 C 0.00790(6) 0.18840(10) 0.07636(9) 0.0143(3) Uani 1 1 d . . .
C7 C -0.01324(6) 0.11223(10) 0.04029(9) 0.0148(3) Uani 1 1 d . . .
H7 H 0.0005 0.0906 0.0037 0.018 Uiso 1 1 calc R . .
C8 C -0.05387(6) 0.06813(10) 0.05727(9) 0.0156(3) Uani 1 1 d . . .
H8 H -0.0673 0.0162 0.0329 0.019 Uiso 1 1 calc R . .
C9 C -0.07502(6) 0.09983(10) 0.11014(9) 0.0153(3) Uani 1 1 d . . .
C10 C -0.05381(7) 0.17478(11) 0.14737(9) 0.0169(3) Uani 1 1 d . . .
H10 H -0.0676 0.1962 0.1840 0.020 Uiso 1 1 calc R . .
C11 C -0.01253(7) 0.21797(10) 0.13086(9) 0.0164(3) Uani 1 1 d . . .
H11 H 0.0020 0.2683 0.1570 0.020 Uiso 1 1 calc R . .
C12 C -0.16387(6) 0.02614(11) 0.07195(9) 0.0164(3) Uani 1 1 d . . .
C13 C -0.17780(7) 0.03254(12) -0.00282(9) 0.0199(4) Uani 1 1 d . . .
H13 H -0.1549 0.0601 -0.0259 0.024 Uiso 1 1 calc R . .
C14 C -0.22620(7) -0.00270(12) -0.04240(10) 0.0231(4) Uani 1 1 d . . .
H14 H -0.2364 0.0006 -0.0934 0.028 Uiso 1 1 calc R . .
C15 C -0.26039(7) -0.04295(12) -0.00897(10) 0.0240(4) Uani 1 1 d . . .
H15 H -0.2931 -0.0668 -0.0374 0.029 Uiso 1 1 calc R . .
C16 C -0.24670(7) -0.04811(12) 0.06533(10) 0.0218(4) Uani 1 1 d . . .
H16 H -0.2700 -0.0749 0.0881 0.026 Uiso 1 1 calc R . .
C17 C -0.19806(7) -0.01321(11) 0.10625(9) 0.0182(3) Uani 1 1 d . . .
C18 C -0.17241(7) -0.00693(11) 0.18275(9) 0.0193(4) Uani 1 1 d . . .
C19 C -0.18668(8) -0.03501(13) 0.24292(10) 0.0271(4) Uani 1 1 d . . .
H19 H -0.2197 -0.0633 0.2374 0.033 Uiso 1 1 calc R . .
C20 C -0.15162(9) -0.02077(14) 0.31055(11) 0.0315(5) Uani 1 1 d . . .
H20 H -0.1611 -0.0386 0.3519 0.038 Uiso 1 1 calc R . .
C21 C -0.10254(8) 0.01944(13) 0.31892(10) 0.0277(4) Uani 1 1 d . . .
H21 H -0.0789 0.0273 0.3659 0.033 Uiso 1 1 calc R . .
C22 C -0.08741(7) 0.04812(12) 0.26029(10) 0.0217(4) Uani 1 1 d . . .
H22 H -0.0539 0.0752 0.2663 0.026 Uiso 1 1 calc R . .
C23 C -0.12330(7) 0.03564(11) 0.19215(9) 0.0170(3) Uani 1 1 d . . .
C24 C 0.03627(6) 0.39406(10) 0.07721(9) 0.0152(3) Uani 1 1 d . . .
C25 C -0.01909(7) 0.40397(11) 0.04953(9) 0.0164(3) Uani 1 1 d . . .
H25 H -0.0394 0.3625 0.0170 0.020 Uiso 1 1 calc R . .
C26 C -0.04427(7) 0.47383(11) 0.06930(9) 0.0176(3) Uani 1 1 d . . .
H26 H -0.0817 0.4810 0.0496 0.021 Uiso 1 1 calc R . .
C27 C -0.01451(7) 0.53390(11) 0.11829(9) 0.0177(3) Uani 1 1 d . . .
C28 C 0.04070(7) 0.52601(11) 0.14468(9) 0.0186(3) Uani 1 1 d . . .
H28 H 0.0610 0.5676 0.1771 0.022 Uiso 1 1 calc R . .
C29 C 0.06582(7) 0.45706(11) 0.12325(9) 0.0176(3) Uani 1 1 d . . .
H29 H 0.1036 0.4525 0.1400 0.021 Uiso 1 1 calc R . .
C30 C -0.08696(7) 0.59272(12) 0.16379(9) 0.0217(4) Uani 1 1 d . . .
C31 C -0.11373(7) 0.51813(13) 0.17296(10) 0.0245(4) Uani 1 1 d . . .
H31 H -0.1029 0.4633 0.1609 0.029 Uiso 1 1 calc R . .
C32 C -0.15676(8) 0.52674(15) 0.20026(10) 0.0300(4) Uani 1 1 d . . .
H32 H -0.1756 0.4768 0.2069 0.036 Uiso 1 1 calc R . .
C33 C -0.17287(8) 0.60711(16) 0.21810(12) 0.0362(5) Uani 1 1 d . . .
H33 H -0.2025 0.6111 0.2365 0.043 Uiso 1 1 calc R . .
C34 C -0.14618(9) 0.68085(15) 0.20930(11) 0.0350(5) Uani 1 1 d . . .
H34 H -0.1572 0.7353 0.2218 0.042 Uiso 1 1 calc R . .
C35 C -0.10273(8) 0.67461(13) 0.18175(10) 0.0260(4) Uani 1 1 d . . .
C36 C -0.06552(8) 0.73611(12) 0.16825(9) 0.0253(4) Uani 1 1 d . . .
C37 C -0.06150(9) 0.82562(13) 0.17407(10) 0.0311(5) Uani 1 1 d . . .
H37 H -0.0869 0.8580 0.1894 0.037 Uiso 1 1 calc R . .
C38 C -0.01981(10) 0.86599(13) 0.15711(11) 0.0337(5) Uani 1 1 d . . .
H38 H -0.0166 0.9268 0.1608 0.040 Uiso 1 1 calc R . .
C39 C 0.01774(9) 0.81870(12) 0.13459(10) 0.0294(4) Uani 1 1 d . . .
H39 H 0.0463 0.8481 0.1240 0.035 Uiso 1 1 calc R . .
C40 C 0.01427(8) 0.72970(12) 0.12732(9) 0.0245(4) Uani 1 1 d . . .
H40 H 0.0395 0.6978 0.1114 0.029 Uiso 1 1 calc R . .
C41 C -0.02781(8) 0.68956(11) 0.14437(9) 0.0216(4) Uani 1 1 d . . .
C42 C -0.13858(11) 0.24298(16) -0.06006(15) 0.0455(6) Uani 1 1 d . . .
H42A H -0.1045 0.2225 -0.0267 0.055 Uiso 1 1 calc R . .
H42B H -0.1508 0.2004 -0.0993 0.055 Uiso 1 1 calc R . .
C43 C -0.18043(13) 0.25348(17) -0.02013(16) 0.0531(7) Uani 1 1 d . . .
H43A H -0.2160 0.2340 -0.0499 0.064 Uiso 1 1 calc R . .
H43B H -0.1703 0.2214 0.0259 0.064 Uiso 1 1 calc R . .
C44 C -0.17943(14) 0.34718(17) -0.00798(18) 0.0597(8) Uani 1 1 d . . .
H44A H -0.1521 0.3626 0.0374 0.072 Uiso 1 1 calc R . .
H44B H -0.2146 0.3680 -0.0060 0.072 Uiso 1 1 calc R . .
C45 C -0.16574(10) 0.38469(15) -0.07206(13) 0.0386(5) Uani 1 1 d . . .
H45A H -0.1983 0.3924 -0.1131 0.046 Uiso 1 1 calc R . .
H45B H -0.1478 0.4411 -0.0598 0.046 Uiso 1 1 calc R . .
C46 C 0.13959(9) 0.28757(16) 0.24155(12) 0.0385(5) Uani 1 1 d . . .
H46A H 0.1155 0.2386 0.2222 0.046 Uiso 1 1 calc R . .
H46B H 0.1183 0.3355 0.2522 0.046 Uiso 1 1 calc R . .
C47 C 0.18365(9) 0.26101(17) 0.30913(12) 0.0389(5) Uani 1 1 d . . .
H47A H 0.1967 0.3109 0.3411 0.047 Uiso 1 1 calc R . .
H47B H 0.1711 0.2159 0.3362 0.047 Uiso 1 1 calc R . .
C48 C 0.22588(13) 0.2274(3) 0.27879(16) 0.0759(12) Uani 1 1 d . . .
H48A H 0.2286 0.1640 0.2836 0.091 Uiso 1 1 calc R . .
H48B H 0.2610 0.2529 0.3040 0.091 Uiso 1 1 calc R . .
C49 C 0.20843(11) 0.2535(2) 0.19989(14) 0.0497(7) Uani 1 1 d . . .
H49A H 0.2386 0.2794 0.1864 0.060 Uiso 1 1 calc R . .
H49B H 0.1956 0.2027 0.1689 0.060 Uiso 1 1 calc R . .

loop_
_atom_site_aniso_label
_atom_site_aniso_U_11
_atom_site_aniso_U_22
_atom_site_aniso_U_33
_atom_site_aniso_U_23
_atom_site_aniso_U_13
_atom_site_aniso_U_12
O1 0.0184(6) 0.0153(6) 0.0240(6) -0.0030(5) 0.0079(5) 0.0000(4)
N1 0.0132(6) 0.0169(7) 0.0218(7) -0.0001(5) 0.0081(5) -0.0006(5)
C1 0.0161(8) 0.0246(9) 0.0272(9) 0.0003(7) 0.0113(7) 0.0009(7)
O2 0.0156(6) 0.0181(6) 0.0311(7) 0.0035(5) 0.0081(5) -0.0026(5)
N2 0.0152(7) 0.0182(7) 0.0172(7) -0.0006(5) 0.0071(5) -0.0038(5)
C2 0.0125(7) 0.0179(8) 0.0140(7) -0.0006(6) 0.0033(6) -0.0014(6)
O3 0.0579(11) 0.0469(10) 0.0630(12) 0.0150(9) 0.0326(10) 0.0109(9)
N3 0.0234(8) 0.0178(7) 0.0205(7) -0.0020(6) 0.0065(6) 0.0046(6)
C3 0.0125(7) 0.0164(8) 0.0148(7) -0.0010(6) 0.0043(6) -0.0005(6)
O4 0.0370(8) 0.0441(9) 0.0359(8) 0.0099(7) 0.0095(7) 0.0071(7)
C4 0.0115(7) 0.0161(8) 0.0162(8) 0.0006(6) 0.0033(6) 0.0001(6)
C5 0.0127(7) 0.0178(8) 0.0176(8) 0.0013(6) 0.0025(6) -0.0005(6)
C6 0.0123(7) 0.0140(8) 0.0170(8) 0.0015(6) 0.0048(6) -0.0002(6)
C7 0.0136(7) 0.0156(8) 0.0160(8) -0.0001(6) 0.0053(6) 0.0002(6)
C8 0.0145(7) 0.0140(7) 0.0184(8) -0.0014(6) 0.0050(6) -0.0015(6)
C9 0.0126(7) 0.0153(8) 0.0184(8) 0.0023(6) 0.0055(6) -0.0017(6)
C10 0.0182(8) 0.0158(8) 0.0191(8) -0.0015(6) 0.0092(6) -0.0008(6)
C11 0.0170(8) 0.0129(7) 0.0194(8) -0.0020(6) 0.0058(6) -0.0015(6)
C12 0.0123(7) 0.0164(8) 0.0212(8) -0.0004(6) 0.0058(6) -0.0001(6)
C13 0.0157(8) 0.0244(9) 0.0210(8) 0.0029(7) 0.0075(7) -0.0007(7)
C14 0.0171(8) 0.0313(10) 0.0204(9) 0.0025(7) 0.0046(7) -0.0007(7)
C15 0.0131(8) 0.0297(10) 0.0279(9) 0.0013(8) 0.0041(7) -0.0025(7)
C16 0.0149(8) 0.0249(9) 0.0275(9) 0.0031(7) 0.0093(7) -0.0021(7)
C17 0.0162(8) 0.0177(8) 0.0226(8) 0.0013(6) 0.0087(7) -0.0001(6)
C18 0.0187(8) 0.0194(8) 0.0220(9) 0.0005(7) 0.0096(7) -0.0014(7)
C19 0.0264(9) 0.0333(10) 0.0260(10) 0.0022(8) 0.0143(8) -0.0068(8)
C20 0.0376(11) 0.0406(12) 0.0211(9) 0.0017(8) 0.0162(8) -0.0066(9)
C21 0.0343(11) 0.0321(10) 0.0174(9) -0.0028(7) 0.0084(8) -0.0044(8)
C22 0.0236(9) 0.0209(8) 0.0210(9) -0.0034(7) 0.0073(7) -0.0053(7)
C23 0.0195(8) 0.0148(8) 0.0194(8) -0.0009(6) 0.0102(7) -0.0007(6)
C24 0.0156(8) 0.0133(8) 0.0176(8) 0.0015(6) 0.0062(6) 0.0000(6)
C25 0.0165(8) 0.0151(8) 0.0175(8) -0.0002(6) 0.0047(6) -0.0014(6)
C26 0.0151(8) 0.0180(8) 0.0190(8) 0.0016(6) 0.0039(6) 0.0016(6)
C27 0.0219(8) 0.0143(8) 0.0174(8) 0.0011(6) 0.0066(7) 0.0037(6)
C28 0.0211(8) 0.0145(8) 0.0178(8) -0.0012(6) 0.0021(7) -0.0014(6)
C29 0.0151(8) 0.0161(8) 0.0206(8) 0.0016(6) 0.0035(6) -0.0007(6)
C30 0.0207(9) 0.0270(9) 0.0158(8) -0.0021(7) 0.0026(7) 0.0069(7)
C31 0.0209(9) 0.0313(10) 0.0202(9) -0.0016(7) 0.0042(7) 0.0040(7)
C32 0.0212(9) 0.0443(12) 0.0232(9) -0.0028(8) 0.0045(7) 0.0007(8)
C33 0.0232(10) 0.0545(14) 0.0317(11) -0.0075(10) 0.0093(8) 0.0071(9)
C34 0.0293(10) 0.0446(13) 0.0294(10) -0.0084(9) 0.0058(8) 0.0144(9)
C35 0.0259(9) 0.0298(10) 0.0189(9) -0.0042(7) 0.0014(7) 0.0109(8)
C36 0.0303(10) 0.0246(9) 0.0161(8) -0.0028(7) -0.0008(7) 0.0097(8)
C37 0.0405(11) 0.0241(10) 0.0224(9) -0.0045(7) -0.0004(8) 0.0146(9)
C38 0.0529(13) 0.0176(9) 0.0237(9) -0.0014(7) 0.0005(9) 0.0077(9)
C39 0.0457(12) 0.0194(9) 0.0193(9) 0.0016(7) 0.0037(8) -0.0002(8)
C40 0.0368(10) 0.0187(9) 0.0169(8) -0.0004(7) 0.0061(7) 0.0025(7)
C41 0.0293(9) 0.0180(8) 0.0145(8) -0.0015(6) 0.0019(7) 0.0058(7)
C42 0.0458(14) 0.0353(12) 0.0563(15) 0.0021(11) 0.0166(12) 0.0113(11)
C43 0.0699(19) 0.0410(14) 0.0562(16) 0.0092(12) 0.0306(14) 0.0107(13)
C44 0.085(2) 0.0349(13) 0.075(2) 0.0003(13) 0.0490(18) -0.0041(14)
C45 0.0402(12) 0.0301(11) 0.0431(13) -0.0024(9) 0.0084(10) -0.0044(9)
C46 0.0346(12) 0.0452(13) 0.0357(12) 0.0057(10) 0.0102(9) 0.0002(10)
C47 0.0390(12) 0.0465(13) 0.0302(11) 0.0037(9) 0.0088(9) -0.0010(10)
C48 0.0556(18) 0.134(3) 0.0406(15) 0.0239(18) 0.0178(13) 0.044(2)
C49 0.0450(14) 0.0691(18) 0.0351(13) 0.0114(12) 0.0118(11) 0.0229(13)

loop_
_atom_type_symbol
_atom_type_description
_atom_type_scat_dispersion_real
_atom_type_scat_dispersion_imag
_atom_type_scat_source
C C 0.0181 0.0091 'International Tables Vol C Tables 4.2.6.8 and 6.1.1.4'
H H 0.0000 0.0000 'International Tables Vol C Tables 4.2.6.8 and 6.1.1.4'
N N 0.0311 0.0180 'International Tables Vol C Tables 4.2.6.8 and 6.1.1.4'
O O 0.0492 0.0322 'International Tables Vol C Tables 4.2.6.8 and 6.1.1.4'

loop_
_geom_angle_atom_site_label_1
_geom_angle_atom_site_label_2
_geom_angle_atom_site_label_3
_geom_angle
_geom_angle_site_symmetry_1
_geom_angle_site_symmetry_3
C2 N1 C5 110.09(13) . .
C2 N1 C1 124.73(14) . .
C5 N1 C1 125.16(14) . .
C23 N2 C12 108.32(13) . .
C23 N2 C9 126.65(14) . .
C12 N2 C9 125.03(14) . .
O1 C2 N1 124.49(15) . .
O1 C2 C3 128.18(15) . .
N1 C2 C3 107.29(14) . .
C45 O3 C42 109.64(19) . .
C30 N3 C41 108.76(15) . .
C30 N3 C27 124.87(15) . .
C41 N3 C27 126.37(16) . .
C4 C3 C6 131.22(15) . .
C4 C3 C2 107.46(14) . .
C6 C3 C2 121.27(14) . .
C49 O4 C46 104.84(18) . .
C3 C4 C24 131.09(15) . .
C3 C4 C5 108.04(14) . .
C24 C4 C5 120.85(14) . .
O2 C5 N1 124.89(15) . .
O2 C5 C4 127.99(16) . .
N1 C5 C4 107.09(14) . .
C11 C6 C7 118.21(15) . .
C11 C6 C3 121.92(15) . .
C7 C6 C3 119.86(14) . .
C8 C7 C6 121.05(15) . .
C7 C8 C9 120.12(15) . .
C8 C9 C10 119.51(15) . .
C8 C9 N2 119.53(14) . .
C10 C9 N2 120.95(15) . .
C11 C10 C9 120.07(15) . .
C10 C11 C6 120.99(15) . .
C13 C12 N2 129.86(15) . .
C13 C12 C17 121.22(15) . .
N2 C12 C17 108.89(14) . .
C14 C13 C12 117.77(16) . .
C13 C14 C15 121.61(17) . .
C16 C15 C14 120.38(16) . .
C15 C16 C17 118.95(16) . .
C16 C17 C12 120.05(16) . .
C16 C17 C18 133.03(16) . .
C12 C17 C18 106.92(15) . .
C19 C18 C23 119.76(17) . .
C19 C18 C17 133.04(17) . .
C23 C18 C17 107.19(15) . .
C20 C19 C18 118.64(18) . .
C19 C20 C21 120.94(18) . .
C22 C21 C20 121.67(18) . .
C21 C22 C23 117.41(17) . .
C22 C23 N2 129.74(16) . .
C22 C23 C18 121.54(16) . .
N2 C23 C18 108.67(15) . .
C29 C24 C25 119.07(15) . .
C29 C24 C4 120.44(15) . .
C25 C24 C4 120.49(15) . .
C26 C25 C24 120.35(15) . .
C25 C26 C27 119.87(15) . .
C28 C27 C26 120.29(15) . .
C28 C27 N3 120.76(15) . .
C26 C27 N3 118.95(15) . .
C29 C28 C27 119.51(15) . .
C28 C29 C24 120.79(15) . .
C31 C30 N3 129.66(17) . .
C31 C30 C35 121.48(17) . .
N3 C30 C35 108.77(17) . .
C32 C31 C30 117.76(19) . .
C31 C32 C33 121.4(2) . .
C34 C33 C32 120.74(19) . .
C33 C34 C35 119.4(2) . .
C34 C35 C30 119.2(2) . .
C34 C35 C36 133.99(19) . .
C30 C35 C36 106.76(16) . .
C37 C36 C41 119.6(2) . .
C37 C36 C35 133.08(19) . .
C41 C36 C35 107.30(16) . .
C38 C37 C36 118.60(19) . .
C37 C38 C39 121.04(18) . .
C40 C39 C38 121.6(2) . .
C41 C40 C39 117.05(18) . .
C40 C41 N3 129.51(17) . .
C40 C41 C36 122.10(17) . .
N3 C41 C36 108.39(17) . .
O3 C42 C43 107.70(19) . .
C44 C43 C42 101.9(2) . .
C43 C44 C45 104.2(2) . .
O3 C45 C44 104.9(2) . .
O4 C46 C47 104.99(18) . .
C48 C47 C46 102.4(2) . .
C47 C48 C49 105.5(2) . .
O4 C49 C48 106.6(2) . .

loop_
_geom_bond_atom_site_label_1
_geom_bond_atom_site_label_2
_geom_bond_distance
_geom_bond_site_symmetry_2
O1 C2 1.213(2) .
N1 C2 1.382(2) .
N1 C5 1.384(2) .
N1 C1 1.454(2) .
O2 C5 1.212(2) .
N2 C23 1.398(2) .
N2 C12 1.405(2) .
N2 C9 1.420(2) .
C2 C3 1.508(2) .
O3 C45 1.404(3) .
O3 C42 1.417(3) .
N3 C30 1.394(2) .
N3 C41 1.401(2) .
N3 C27 1.420(2) .
C3 C4 1.348(2) .
C3 C6 1.470(2) .
O4 C49 1.411(3) .
O4 C46 1.429(3) .
C4 C24 1.467(2) .
C4 C5 1.504(2) .
C6 C11 1.399(2) .
C6 C7 1.405(2) .
C7 C8 1.387(2) .
C8 C9 1.395(2) .
C9 C10 1.398(2) .
C10 C11 1.390(2) .
C12 C13 1.396(2) .
C12 C17 1.406(2) .
C13 C14 1.389(2) .
C14 C15 1.401(3) .
C15 C16 1.386(3) .
C16 C17 1.400(2) .
C17 C18 1.445(2) .
C18 C19 1.400(2) .
C18 C23 1.412(2) .
C19 C20 1.384(3) .
C20 C21 1.397(3) .
C21 C22 1.387(3) .
C22 C23 1.396(2) .
C24 C29 1.398(2) .
C24 C25 1.401(2) .
C25 C26 1.383(2) .
C26 C27 1.397(2) .
C27 C28 1.392(2) .
C28 C29 1.386(2) .
C30 C31 1.394(3) .
C30 C35 1.414(3) .
C31 C32 1.389(3) .
C32 C33 1.395(3) .
C33 C34 1.380(3) .
C34 C35 1.399(3) .
C35 C36 1.445(3) .
C36 C37 1.398(3) .
C36 C41 1.410(3) .
C37 C38 1.383(3) .
C38 C39 1.399(3) .
C39 C40 1.391(3) .
C40 C41 1.391(3) .
C42 C43 1.529(4) .
C43 C44 1.475(4) .
C44 C45 1.513(4) .
C46 C47 1.530(3) .
C47 C48 1.495(4) .
C48 C49 1.523(4) .
